data_1519775
loop_
_publ_author_name
'Dervisi, Athanasia'
'Horton, Peter N.'
'Hursthouse, Michael B.'

_publ_section_title
;
 C32H36Cl2P2Pd2S2
;
_journal_name_full 'Crystal Structure Report Archive'
_journal_page_first 1058
_journal_year 2006
_chemical_formula_sum 'C32 H36 Cl2 P2 Pd2 S2'
_chemical_formula_weight 830.37
_space_group_IT_number 15
_symmetry_cell_setting monoclinic
_symmetry_space_group_name_Hall '-C 2yc'
_symmetry_space_group_name_H-M 'C 1 2/c 1'
_atom_sites_solution_hydrogens geom
_atom_sites_solution_primary direct
_atom_sites_solution_secondary difmap
_cell_angle_alpha 90.00
_cell_angle_beta 99.7890(10)
_cell_angle_gamma 90.00
_cell_formula_units_Z 8
_cell_length_a 42.3472(10)
_cell_length_b 9.8258(3)
_cell_length_c 17.1627(3)
_cell_measurement_reflns_used 8454
_cell_measurement_temperature 120(2)
_cell_measurement_theta_max 27.485
_cell_measurement_theta_min 2.910
_cell_volume 7037.3(3)
_computing_cell_refinement 'DENZO (Otwinowski & Minor, 1997) & COLLECT (Hooft, R.W.W., 1998)'
_computing_data_collection 'COLLECT (Hooft, R.W.W., 1998)'
_computing_data_reduction 'DENZO (Otwinowski & Minor, 1997) & COLLECT (Hooft, R.W.W., 1998)'
_computing_molecular_graphics 'ORTEP3 for Windows (Farrugia, 1997)'
_computing_structure_refinement 'SHELXL-97 (Sheldrick, 1997b)'
_computing_structure_solution 'SHELXS-97 (Sheldrick, 1997a)'
_diffrn_ambient_temperature 120(2)
_diffrn_detector_area_resol_mean 9.091
_diffrn_measured_fraction_theta_full 0.998
_diffrn_measured_fraction_theta_max 0.998
_diffrn_measurement_device_type 'Bruker-Nonius 95mm CCD camera on \k-goniostat'
_diffrn_measurement_method '\f & \w scans'
_diffrn_radiation_monochromator '10cm confocal mirrors'
_diffrn_radiation_source 'Bruker-Nonius FR591 rotating anode'
_diffrn_radiation_type MoK\a
_diffrn_radiation_wavelength 0.71073
_diffrn_reflns_av_R_equivalents 0.0589
_diffrn_reflns_av_sigmaI/netI 0.0505
_diffrn_reflns_limit_h_max 54
_diffrn_reflns_limit_h_min -54
_diffrn_reflns_limit_k_max 11
_diffrn_reflns_limit_k_min -12
_diffrn_reflns_limit_l_max 22
_diffrn_reflns_limit_l_min -22
_diffrn_reflns_number 38474
_diffrn_reflns_theta_full 27.48
_diffrn_reflns_theta_max 27.48
_diffrn_reflns_theta_min 2.91
_exptl_absorpt_coefficient_mu 1.404
_exptl_absorpt_correction_T_max 0.9460
_exptl_absorpt_correction_T_min 0.7293
_exptl_absorpt_correction_type multi-scan
_exptl_absorpt_process_details 'SADABS V2.10 (Sheldrick, G.M., 2003)'
_exptl_crystal_colour Yellow
_exptl_crystal_density_diffrn 1.567
_exptl_crystal_density_method 'not measured'
_exptl_crystal_description Plate
_exptl_crystal_F_000 3328
_exptl_crystal_size_max 0.24
_exptl_crystal_size_mid 0.20
_exptl_crystal_size_min 0.04
_refine_diff_density_max 1.286
_refine_diff_density_min -1.131
_refine_diff_density_rms 0.116
_refine_ls_extinction_method none
_refine_ls_goodness_of_fit_ref 1.043
_refine_ls_hydrogen_treatment constr
_refine_ls_matrix_type full
_refine_ls_number_parameters 400
_refine_ls_number_reflns 8059
_refine_ls_number_restraints 12
_refine_ls_restrained_S_all 1.043
_refine_ls_R_factor_all 0.0533
_refine_ls_R_factor_gt 0.0378
_refine_ls_shift/su_max 0.000
_refine_ls_shift/su_mean 0.000
_refine_ls_structure_factor_coef Fsqd
_refine_ls_weighting_details 'calc w=1/[\s^2^(Fo^2^)+(0.0351P)^2^+21.6510P] where P=(Fo^2^+2Fc^2^)/3'
_refine_ls_weighting_scheme calc
_refine_ls_wR_factor_gt 0.0858
_refine_ls_wR_factor_ref 0.0913
_reflns_number_gt 6439
_reflns_number_total 8059
_reflns_threshold_expression >2sigma(I)
_cod_data_source_file eCrystal-1058.cif
_cod_data_source_block 2005src1626sq
_cod_depositor_comments
;
Citation :
Dervisi, Athanasia and Horton, Peter N. and Hursthouse, Michael B. (2006) 
University of Southampton, Crystal Structure Report Archive. 
(doi:10.5258/ecrystals/1058)

More at:
http://ecrystals.chem.soton.ac.uk/1058/
;
_cod_original_sg_symbol_H-M C2/c
_cod_database_code 1519775

loop_
_symmetry_equiv_pos_as_xyz
'x, y, z'
'-x, y, -z+1/2'
'x+1/2, y+1/2, z'
'-x+1/2, y+1/2, -z+1/2'
'-x, -y, -z'
'x, -y, z-1/2'
'-x+1/2, -y+1/2, -z'
'x+1/2, -y+1/2, z-1/2'

loop_
_atom_site_label
_atom_site_type_symbol
_atom_site_fract_x
_atom_site_fract_y
_atom_site_fract_z
_atom_site_U_iso_or_equiv
_atom_site_adp_type
_atom_site_occupancy
_atom_site_symmetry_multiplicity
_atom_site_calc_flag
_atom_site_refinement_flags
_atom_site_disorder_assembly
_atom_site_disorder_group
Cl1 Cl 0.18607(2) 0.68997(9) 0.10042(6) 0.0268(2) Uani 1 1 d . . .
Cl2 Cl 0.09118(2) 0.27711(10) 0.21679(6) 0.0327(2) Uani 1 1 d . . .
Pd1 Pd 0.165040(6) 0.47210(3) 0.079845(15) 0.01683(8) Uani 1 1 d . A .
Pd2 Pd 0.099880(6) 0.41010(3) 0.109420(16) 0.02044(8) Uani 1 1 d . A .
C1 C 0.16197(8) 0.1678(4) 0.1536(2) 0.0186(7) Uani 1 1 d . . .
H1 H 0.1575 0.2086 0.2039 0.022 Uiso 1 1 calc R . .
C2 C 0.19787(8) 0.1843(4) 0.1504(2) 0.0195(7) Uani 1 1 d . . .
H2A H 0.2029 0.1425 0.1015 0.023 Uiso 1 1 calc R . .
H2B H 0.2109 0.1382 0.1963 0.023 Uiso 1 1 calc R . .
C3 C 0.14985(8) 0.0224(4) 0.1478(2) 0.0229(8) Uani 1 1 d . . .
H3A H 0.1569 -0.0227 0.1021 0.028 Uiso 1 1 calc R . .
H3B H 0.1261 0.0229 0.1383 0.028 Uiso 1 1 calc R . .
C4 C 0.16211(9) -0.0591(4) 0.2232(2) 0.0269(8) Uani 1 1 d . . .
H4A H 0.1855 -0.0682 0.2296 0.040 Uiso 1 1 calc R . .
H4B H 0.1523 -0.1496 0.2190 0.040 Uiso 1 1 calc R . .
H4C H 0.1564 -0.0114 0.2690 0.040 Uiso 1 1 calc R . .
C5 C 0.21227(8) 0.4068(3) 0.2569(2) 0.0178(7) Uani 1 1 d . . .
C6 C 0.18613(9) 0.4549(4) 0.2882(2) 0.0237(8) Uani 1 1 d . . .
H6 H 0.1670 0.4801 0.2539 0.028 Uiso 1 1 calc R . .
C7 C 0.18808(9) 0.4660(4) 0.3695(2) 0.0267(8) Uani 1 1 d . . .
H7 H 0.1700 0.4963 0.3908 0.032 Uiso 1 1 calc R . .
C8 C 0.21618(9) 0.4333(4) 0.4194(2) 0.0249(8) Uani 1 1 d . . .
H8 H 0.2174 0.4412 0.4750 0.030 Uiso 1 1 calc R . .
C9 C 0.24281(9) 0.3889(4) 0.3888(2) 0.0251(8) Uani 1 1 d . . .
H9 H 0.2623 0.3684 0.4232 0.030 Uiso 1 1 calc R . .
C10 C 0.24074(8) 0.3747(4) 0.3075(2) 0.0208(7) Uani 1 1 d . . .
H10 H 0.2587 0.3430 0.2863 0.025 Uiso 1 1 calc R . .
C11 C 0.24643(8) 0.3868(4) 0.12375(19) 0.0180(7) Uani 1 1 d . . .
C12 C 0.26347(8) 0.2786(4) 0.1010(2) 0.0247(8) Uani 1 1 d . . .
H12 H 0.2556 0.1885 0.1036 0.030 Uiso 1 1 calc R . .
C13 C 0.29227(9) 0.3015(4) 0.0743(2) 0.0281(9) Uani 1 1 d . . .
H13 H 0.3039 0.2268 0.0584 0.034 Uiso 1 1 calc R . .
C14 C 0.30397(9) 0.4308(4) 0.0709(2) 0.0250(8) Uani 1 1 d . . .
H14 H 0.3235 0.4456 0.0520 0.030 Uiso 1 1 calc R . .
C15 C 0.28725(8) 0.5408(4) 0.0950(2) 0.0255(8) Uani 1 1 d . . .
H15 H 0.2955 0.6304 0.0934 0.031 Uiso 1 1 calc R . .
C16 C 0.25859(8) 0.5187(4) 0.1213(2) 0.0234(8) Uani 1 1 d . . .
H16 H 0.2471 0.5934 0.1378 0.028 Uiso 1 1 calc R . .
P1 P 0.20732(2) 0.36660(9) 0.15234(5) 0.01680(18) Uani 1 1 d . . .
S1 S 0.14025(2) 0.26565(9) 0.06969(5) 0.01862(18) Uani 1 1 d . . .
C21 C 0.10130(9) 0.7108(4) 0.0237(2) 0.0232(8) Uani 1 1 d . A .
H21 H 0.1163 0.7528 0.0685 0.028 Uiso 1 1 calc R . .
C22 C 0.06777(9) 0.7010(4) 0.0448(2) 0.0283(9) Uani 1 1 d . A .
H22A H 0.0526 0.6665 -0.0013 0.034 Uiso 1 1 calc R . .
H22B H 0.0605 0.7925 0.0582 0.034 Uiso 1 1 calc R . .
C23 C 0.10112(9) 0.7943(4) -0.0517(2) 0.0285(9) Uani 1 1 d . . .
H23A H 0.0853 0.7537 -0.0946 0.034 Uiso 1 1 calc R . .
H23B H 0.0938 0.8876 -0.0425 0.034 Uiso 1 1 calc R . .
C24 C 0.13316(9) 0.8034(4) -0.0794(2) 0.0316(9) Uani 1 1 d . . .
H24A H 0.1494 0.8367 -0.0360 0.047 Uiso 1 1 calc R . .
H24B H 0.1315 0.8663 -0.1242 0.047 Uiso 1 1 calc R . .
H24C H 0.1393 0.7130 -0.0958 0.047 Uiso 1 1 calc R . .
C25 C 0.08330(8) 0.6909(4) 0.2157(2) 0.0244(8) Uani 1 1 d . A .
C26 C 0.10297(8) 0.6332(4) 0.2796(2) 0.0252(8) Uani 1 1 d . . .
H26 H 0.1093 0.5407 0.2777 0.030 Uiso 1 1 calc R . .
C27 C 0.11351(9) 0.7109(4) 0.3467(2) 0.0273(8) Uani 1 1 d . . .
H27 H 0.1270 0.6711 0.3907 0.033 Uiso 1 1 calc R . .
C28 C 0.10448(9) 0.8449(4) 0.3498(2) 0.0300(9) Uani 1 1 d . . .
H28 H 0.1114 0.8967 0.3964 0.036 Uiso 1 1 calc R . .
C29 C 0.08558(10) 0.9042(4) 0.2861(3) 0.0359(10) Uani 1 1 d . . .
H29 H 0.0800 0.9978 0.2876 0.043 Uiso 1 1 calc R . .
C30 C 0.07457(10) 0.8269(4) 0.2192(2) 0.0338(9) Uani 1 1 d . . .
H30 H 0.0610 0.8672 0.1756 0.041 Uiso 1 1 calc R . .
C31 C 0.02631(8) 0.5493(4) 0.1329(2) 0.0246(8) Uani 0.55(2) 1 d PD A 1
C32 C 0.0177(2) 0.4287(12) 0.1586(11) 0.041(4) Uani 0.55(2) 1 d PD A 1
H32 H 0.0333 0.3593 0.1711 0.049 Uiso 0.55(2) 1 calc PR A 1
C33 C -0.0141(2) 0.4030(13) 0.1675(11) 0.043(3) Uani 0.55(2) 1 d PD A 1
H33 H -0.0193 0.3207 0.1914 0.051 Uiso 0.55(2) 1 calc PR A 1
C34 C -0.03703(10) 0.4948(5) 0.1423(3) 0.0373(10) Uani 0.55(2) 1 d PD A 1
H34 H -0.0587 0.4753 0.1464 0.045 Uiso 0.55(2) 1 calc PR A 1
C35 C -0.0295(2) 0.6168(11) 0.1106(12) 0.055(4) Uani 0.55(2) 1 d PD A 1
H35 H -0.0459 0.6817 0.0934 0.065 Uiso 0.55(2) 1 calc PR A 1
C36 C 0.0023(2) 0.6445(12) 0.1039(13) 0.053(4) Uani 0.55(2) 1 d PD A 1
H36 H 0.0076 0.7267 0.0800 0.064 Uiso 0.55(2) 1 calc PR A 1
P2 P 0.06806(2) 0.58653(10) 0.12871(6) 0.0232(2) Uani 1 1 d . . .
S2 S 0.11374(2) 0.53394(9) 0.00805(5) 0.01938(18) Uani 1 1 d . . .
C131 C 0.02631(8) 0.5493(4) 0.1329(2) 0.0246(8) Uani 0.45(2) 1 d PD A 2
C132 C 0.0159(3) 0.4213(12) 0.1238(11) 0.034(4) Uani 0.45(2) 1 d PD A 2
H132 H 0.0301 0.3505 0.1145 0.041 Uiso 0.45(2) 1 calc PR A 2
C133 C -0.0160(2) 0.3920(12) 0.1279(11) 0.032(3) Uani 0.45(2) 1 d PD A 2
H133 H -0.0235 0.3010 0.1209 0.039 Uiso 0.45(2) 1 calc PR A 2
C134 C -0.03703(10) 0.4948(5) 0.1423(3) 0.0373(10) Uani 0.45(2) 1 d PD A 2
H134 H -0.0588 0.4742 0.1448 0.045 Uiso 0.45(2) 1 calc PR A 2
C135 C -0.0261(3) 0.6238(11) 0.1526(11) 0.035(3) Uani 0.45(2) 1 d PD A 2
H135 H -0.0403 0.6952 0.1610 0.042 Uiso 0.45(2) 1 calc PR A 2
C136 C 0.0060(3) 0.6517(11) 0.1507(12) 0.034(3) Uani 0.45(2) 1 d PD A 2
H136 H 0.0141 0.7411 0.1617 0.040 Uiso 0.45(2) 1 calc PR A 2

loop_
_atom_site_aniso_label
_atom_site_aniso_U_11
_atom_site_aniso_U_22
_atom_site_aniso_U_33
_atom_site_aniso_U_23
_atom_site_aniso_U_13
_atom_site_aniso_U_12
Cl1 0.0225(4) 0.0178(5) 0.0397(5) -0.0038(4) 0.0035(4) -0.0005(3)
Cl2 0.0346(5) 0.0302(5) 0.0359(5) 0.0132(4) 0.0138(4) 0.0046(4)
Pd1 0.01640(13) 0.01531(14) 0.01937(14) -0.00071(11) 0.00475(10) 0.00187(10)
Pd2 0.01969(14) 0.01831(15) 0.02378(16) 0.00443(11) 0.00504(11) 0.00175(11)
C1 0.0197(17) 0.0170(18) 0.0200(18) -0.0008(14) 0.0060(13) 0.0024(13)
C2 0.0207(17) 0.0164(18) 0.0221(18) -0.0005(14) 0.0061(14) 0.0026(14)
C3 0.0214(18) 0.021(2) 0.027(2) -0.0036(16) 0.0052(15) -0.0013(15)
C4 0.035(2) 0.020(2) 0.028(2) 0.0020(16) 0.0109(17) -0.0041(16)
C5 0.0220(17) 0.0129(17) 0.0203(18) 0.0001(14) 0.0088(14) -0.0014(13)
C6 0.0226(18) 0.022(2) 0.028(2) -0.0055(16) 0.0089(15) 0.0016(15)
C7 0.029(2) 0.025(2) 0.029(2) -0.0062(17) 0.0146(16) -0.0030(16)
C8 0.040(2) 0.0183(19) 0.0199(19) -0.0011(15) 0.0134(16) -0.0046(16)
C9 0.029(2) 0.020(2) 0.024(2) 0.0016(15) 0.0012(15) 0.0022(15)
C10 0.0217(17) 0.0195(19) 0.0223(18) -0.0007(15) 0.0072(14) -0.0016(14)
C11 0.0187(16) 0.0178(18) 0.0175(17) 0.0020(14) 0.0030(13) 0.0000(13)
C12 0.0228(18) 0.0193(19) 0.034(2) -0.0009(16) 0.0117(16) 0.0005(15)
C13 0.0252(19) 0.023(2) 0.038(2) -0.0045(17) 0.0127(17) 0.0035(16)
C14 0.0195(17) 0.031(2) 0.025(2) -0.0001(16) 0.0046(15) -0.0045(15)
C15 0.0205(18) 0.022(2) 0.034(2) 0.0015(16) 0.0044(15) -0.0049(15)
C16 0.0210(18) 0.0172(19) 0.032(2) -0.0026(16) 0.0042(15) 0.0020(14)
P1 0.0162(4) 0.0156(5) 0.0193(4) -0.0007(4) 0.0052(3) 0.0010(3)
S1 0.0196(4) 0.0164(4) 0.0202(4) -0.0014(3) 0.0044(3) -0.0009(3)
C21 0.0280(19) 0.0169(19) 0.027(2) 0.0021(15) 0.0111(15) 0.0047(15)
C22 0.028(2) 0.025(2) 0.034(2) 0.0064(17) 0.0127(17) 0.0111(16)
C23 0.035(2) 0.022(2) 0.030(2) 0.0074(17) 0.0089(17) 0.0049(16)
C24 0.034(2) 0.031(2) 0.032(2) 0.0066(18) 0.0096(17) -0.0012(17)
C25 0.0194(17) 0.026(2) 0.031(2) 0.0050(16) 0.0125(15) 0.0022(15)
C26 0.0226(18) 0.022(2) 0.034(2) 0.0041(17) 0.0123(16) 0.0028(15)
C27 0.0258(19) 0.031(2) 0.026(2) 0.0058(17) 0.0082(15) -0.0020(16)
C28 0.030(2) 0.027(2) 0.036(2) -0.0018(18) 0.0118(17) -0.0046(17)
C29 0.041(2) 0.020(2) 0.048(3) 0.0027(19) 0.011(2) 0.0055(18)
C30 0.034(2) 0.030(2) 0.037(2) 0.0056(19) 0.0058(18) 0.0057(18)
C31 0.0214(18) 0.030(2) 0.024(2) -0.0002(16) 0.0082(15) 0.0000(16)
C32 0.028(5) 0.038(6) 0.054(9) 0.020(6) -0.003(5) 0.001(4)
C33 0.028(5) 0.051(7) 0.046(8) 0.027(6) -0.005(5) -0.007(4)
C34 0.026(2) 0.045(3) 0.042(3) -0.013(2) 0.0107(19) -0.0069(19)
C35 0.024(5) 0.051(7) 0.092(12) -0.017(7) 0.020(6) 0.006(4)
C36 0.031(5) 0.042(6) 0.088(12) 0.029(7) 0.012(6) 0.009(4)
P2 0.0196(4) 0.0244(5) 0.0273(5) 0.0058(4) 0.0085(4) 0.0052(4)
S2 0.0200(4) 0.0176(5) 0.0209(5) 0.0019(4) 0.0047(3) 0.0027(3)
C131 0.0214(18) 0.030(2) 0.024(2) -0.0002(16) 0.0082(15) 0.0000(16)
C132 0.023(5) 0.030(6) 0.042(9) -0.018(6) -0.013(5) 0.008(4)
C133 0.016(4) 0.038(6) 0.036(8) -0.002(6) -0.015(5) -0.004(4)
C134 0.026(2) 0.045(3) 0.042(3) -0.013(2) 0.0107(19) -0.0069(19)
C135 0.020(5) 0.037(6) 0.052(9) -0.016(6) 0.018(5) 0.002(4)
C136 0.028(5) 0.022(5) 0.053(9) 0.004(6) 0.015(6) 0.004(4)

loop_
_atom_type_symbol
_atom_type_description
_atom_type_scat_dispersion_real
_atom_type_scat_dispersion_imag
_atom_type_scat_source
C C 0.0033 0.0016 'International Tables Vol C Tables 4.2.6.8 and 6.1.1.4'
H H 0.0000 0.0000 'International Tables Vol C Tables 4.2.6.8 and 6.1.1.4'
P P 0.1023 0.0942 'International Tables Vol C Tables 4.2.6.8 and 6.1.1.4'
S S 0.1246 0.1234 'International Tables Vol C Tables 4.2.6.8 and 6.1.1.4'
Cl Cl 0.1484 0.1585 'International Tables Vol C Tables 4.2.6.8 and 6.1.1.4'
Pd Pd -0.9988 1.0072 'International Tables Vol C Tables 4.2.6.8 and 6.1.1.4'

loop_
_geom_angle_atom_site_label_1
_geom_angle_atom_site_label_2
_geom_angle_atom_site_label_3
_geom_angle
_geom_angle_site_symmetry_1
_geom_angle_site_symmetry_3
P1 Pd1 S1 86.86(3) . .
P1 Pd1 Cl1 95.28(3) . .
S1 Pd1 Cl1 173.05(3) . .
P1 Pd1 S2 166.13(3) . .
S1 Pd1 S2 79.62(3) . .
Cl1 Pd1 S2 97.79(3) . .
P1 Pd1 Pd2 119.25(2) . .
S1 Pd1 Pd2 52.93(2) . .
Cl1 Pd1 Pd2 120.62(2) . .
S2 Pd1 Pd2 49.17(2) . .
P2 Pd2 S2 86.53(3) . .
P2 Pd2 Cl2 97.80(4) . .
S2 Pd2 Cl2 174.16(3) . .
P2 Pd2 S1 164.95(3) . .
S2 Pd2 S1 79.12(3) . .
Cl2 Pd2 S1 96.22(3) . .
P2 Pd2 Pd1 117.78(3) . .
S2 Pd2 Pd1 52.37(2) . .
Cl2 Pd2 Pd1 121.85(3) . .
S1 Pd2 Pd1 48.99(2) . .
C3 C1 C2 115.0(3) . .
C3 C1 S1 108.8(2) . .
C2 C1 S1 106.4(2) . .
C3 C1 H1 108.8 . .
C2 C1 H1 108.8 . .
S1 C1 H1 108.8 . .
C1 C2 P1 108.4(2) . .
C1 C2 H2A 110.0 . .
P1 C2 H2A 110.0 . .
C1 C2 H2B 110.0 . .
P1 C2 H2B 110.0 . .
H2A C2 H2B 108.4 . .
C1 C3 C4 112.0(3) . .
C1 C3 H3A 109.2 . .
C4 C3 H3A 109.2 . .
C1 C3 H3B 109.2 . .
C4 C3 H3B 109.2 . .
H3A C3 H3B 107.9 . .
C3 C4 H4A 109.5 . .
C3 C4 H4B 109.5 . .
H4A C4 H4B 109.5 . .
C3 C4 H4C 109.5 . .
H4A C4 H4C 109.5 . .
H4B C4 H4C 109.5 . .
C6 C5 C10 119.7(3) . .
C6 C5 P1 119.3(3) . .
C10 C5 P1 120.6(3) . .
C7 C6 C5 120.0(3) . .
C7 C6 H6 120.0 . .
C5 C6 H6 120.0 . .
C8 C7 C6 120.2(3) . .
C8 C7 H7 119.9 . .
C6 C7 H7 119.9 . .
C7 C8 C9 120.4(3) . .
C7 C8 H8 119.8 . .
C9 C8 H8 119.8 . .
C10 C9 C8 119.5(3) . .
C10 C9 H9 120.2 . .
C8 C9 H9 120.2 . .
C9 C10 C5 120.1(3) . .
C9 C10 H10 119.9 . .
C5 C10 H10 119.9 . .
C12 C11 C16 119.6(3) . .
C12 C11 P1 122.5(3) . .
C16 C11 P1 117.8(3) . .
C11 C12 C13 119.9(3) . .
C11 C12 H12 120.0 . .
C13 C12 H12 120.0 . .
C14 C13 C12 120.5(3) . .
C14 C13 H13 119.7 . .
C12 C13 H13 119.7 . .
C13 C14 C15 120.1(3) . .
C13 C14 H14 120.0 . .
C15 C14 H14 120.0 . .
C16 C15 C14 119.6(3) . .
C16 C15 H15 120.2 . .
C14 C15 H15 120.2 . .
C15 C16 C11 120.3(3) . .
C15 C16 H16 119.9 . .
C11 C16 H16 119.9 . .
C5 P1 C11 106.61(15) . .
C5 P1 C2 102.61(16) . .
C11 P1 C2 107.95(15) . .
C5 P1 Pd1 113.18(11) . .
C11 P1 Pd1 118.44(11) . .
C2 P1 Pd1 106.80(11) . .
C1 S1 Pd1 104.05(11) . .
C1 S1 Pd2 111.76(11) . .
Pd1 S1 Pd2 78.08(3) . .
C22 C21 C23 111.2(3) . .
C22 C21 S2 106.0(3) . .
C23 C21 S2 109.9(2) . .
C22 C21 H21 109.9 . .
C23 C21 H21 109.9 . .
S2 C21 H21 109.9 . .
C21 C22 P2 110.1(2) . .
C21 C22 H22A 109.6 . .
P2 C22 H22A 109.6 . .
C21 C22 H22B 109.6 . .
P2 C22 H22B 109.6 . .
H22A C22 H22B 108.2 . .
C24 C23 C21 114.9(3) . .
C24 C23 H23A 108.5 . .
C21 C23 H23A 108.5 . .
C24 C23 H23B 108.5 . .
C21 C23 H23B 108.5 . .
H23A C23 H23B 107.5 . .
C23 C24 H24A 109.5 . .
C23 C24 H24B 109.5 . .
H24A C24 H24B 109.5 . .
C23 C24 H24C 109.5 . .
H24A C24 H24C 109.5 . .
H24B C24 H24C 109.5 . .
C26 C25 C30 119.2(4) . .
C26 C25 P2 119.9(3) . .
C30 C25 P2 120.9(3) . .
C25 C26 C27 119.9(4) . .
C25 C26 H26 120.1 . .
C27 C26 H26 120.1 . .
C28 C27 C26 120.3(4) . .
C28 C27 H27 119.8 . .
C26 C27 H27 119.8 . .
C29 C28 C27 120.3(4) . .
C29 C28 H28 119.8 . .
C27 C28 H28 119.8 . .
C28 C29 C30 119.7(4) . .
C28 C29 H29 120.2 . .
C30 C29 H29 120.2 . .
C29 C30 C25 120.5(4) . .
C29 C30 H30 119.7 . .
C25 C30 H30 119.7 . .
C32 C31 C36 118.9(6) . .
C32 C31 P2 120.9(5) . .
C36 C31 P2 120.1(5) . .
C31 C32 C33 121.2(9) . .
C31 C32 H32 119.4 . .
C33 C32 H32 119.4 . .
C34 C33 C32 119.9(8) . .
C34 C33 H33 120.0 . .
C32 C33 H33 120.0 . .
C33 C34 C35 120.6(6) . .
C33 C34 H34 119.7 . .
C35 C34 H34 119.7 . .
C34 C35 C36 119.5(9) . .
C34 C35 H35 120.2 . .
C36 C35 H35 120.2 . .
C35 C36 C31 119.3(8) . .
C35 C36 H36 120.3 . .
C31 C36 H36 120.3 . .
C31 P2 C22 106.18(17) . .
C31 P2 C25 106.88(16) . .
C22 P2 C25 104.60(18) . .
C31 P2 Pd2 117.41(13) . .
C22 P2 Pd2 106.35(12) . .
C25 P2 Pd2 114.37(12) . .
C21 S2 Pd2 105.89(11) . .
C21 S2 Pd1 114.90(13) . .
Pd2 S2 Pd1 78.46(3) . .
C133 C132 H132 120.2 . .
C132 C133 H133 119.6 . .
C136 C135 H135 120.2 . .
C135 C136 H136 119.8 . .

loop_
_geom_bond_atom_site_label_1
_geom_bond_atom_site_label_2
_geom_bond_distance
_geom_bond_site_symmetry_2
Cl1 Pd1 2.3224(9) .
Cl2 Pd2 2.3388(10) .
Pd1 P1 2.2519(9) .
Pd1 S1 2.2772(9) .
Pd1 S2 2.3868(9) .
Pd1 Pd2 2.9528(4) .
Pd2 P2 2.2545(10) .
Pd2 S2 2.2802(9) .
Pd2 S1 2.4079(9) .
C1 C3 1.515(5) .
C1 C2 1.539(4) .
C1 S1 1.842(4) .
C1 H1 1.0000 .
C2 P1 1.834(4) .
C2 H2A 0.9900 .
C2 H2B 0.9900 .
C3 C4 1.535(5) .
C3 H3A 0.9900 .
C3 H3B 0.9900 .
C4 H4A 0.9800 .
C4 H4B 0.9800 .
C4 H4C 0.9800 .
C5 C6 1.393(5) .
C5 C10 1.397(5) .
C5 P1 1.814(3) .
C6 C7 1.387(5) .
C6 H6 0.9500 .
C7 C8 1.381(5) .
C7 H7 0.9500 .
C8 C9 1.393(5) .
C8 H8 0.9500 .
C9 C10 1.390(5) .
C9 H9 0.9500 .
C10 H10 0.9500 .
C11 C12 1.378(5) .
C11 C16 1.397(5) .
C11 P1 1.816(3) .
C12 C13 1.392(5) .
C12 H12 0.9500 .
C13 C14 1.368(5) .
C13 H13 0.9500 .
C14 C15 1.393(5) .
C14 H14 0.9500 .
C15 C16 1.382(5) .
C15 H15 0.9500 .
C16 H16 0.9500 .
C21 C22 1.526(5) .
C21 C23 1.532(5) .
C21 S2 1.849(4) .
C21 H21 1.0000 .
C22 P2 1.826(4) .
C22 H22A 0.9900 .
C22 H22B 0.9900 .
C23 C24 1.515(5) .
C23 H23A 0.9900 .
C23 H23B 0.9900 .
C24 H24A 0.9800 .
C24 H24B 0.9800 .
C24 H24C 0.9800 .
C25 C26 1.381(5) .
C25 C30 1.391(5) .
C25 P2 1.835(4) .
C26 C27 1.391(5) .
C26 H26 0.9500 .
C27 C28 1.375(6) .
C27 H27 0.9500 .
C28 C29 1.371(6) .
C28 H28 0.9500 .
C29 C30 1.389(6) .
C29 H29 0.9500 .
C30 H30 0.9500 .
C31 C32 1.337(10) .
C31 C36 1.410(9) .
C31 P2 1.819(4) .
C32 C33 1.400(11) .
C32 H32 0.9500 .
C33 C34 1.343(10) .
C33 H33 0.9500 .
C34 C35 1.376(11) .
C34 H34 0.9500 .
C35 C36 1.398(11) .
C35 H35 0.9500 .
C36 H36 0.9500 .
C132 C133 1.394(12) .
C132 H132 0.9500 .
C133 H133 0.9500 .
C135 C136 1.394(11) .
C135 H135 0.9500 .
C136 H136 0.9500 .
